data_1538418
loop_
_publ_author_name
'Mondet, S.'

_publ_section_title
;
 Structure cristalline de la phase W V2 O7.5
;
_journal_name_full
;
Comptes Rendus Hebdomadaires des Seances de l'Academie des Sciences, Serie C, 
Sciences Chimiques (1966-)
;
_journal_page_first 1689
_journal_page_last 1691
_journal_volume 267
_journal_year 1968
_chemical_formula_sum 'O5 V1.25 W0.625'
_chemical_name_systematic 'W0.625 V1.25 O5'
_space_group_IT_number 139
_symmetry_space_group_name_Hall '-I 4 2'
_symmetry_space_group_name_H-M 'I 4/m m m'
_cell_angle_alpha 90
_cell_angle_beta 90
_cell_angle_gamma 90
_cell_formula_units_Z 16
_cell_length_a 19.5
_cell_length_b 19.5
_cell_length_c 3.7
_cell_volume 1406.925
_citation_journal_id_ASTM CHDCAQ
_cod_data_source_file Mondet_CHDCAQ_1968_1621.cif
_cod_data_source_block O5V1.25W0.625
_cod_database_code 1538418

loop_
_symmetry_equiv_pos_as_xyz
x,y,z
-y,x,z
-x,-y,z
y,-x,z
x,-y,-z
y,x,-z
-x,y,-z
-y,-x,-z
-x,-y,-z
y,-x,-z
x,y,-z
-y,x,-z
-x,y,z
-y,-x,z
x,-y,z
y,x,z
x+1/2,y+1/2,z+1/2
-y+1/2,x+1/2,z+1/2
-x+1/2,-y+1/2,z+1/2
y+1/2,-x+1/2,z+1/2
x+1/2,-y+1/2,-z+1/2
y+1/2,x+1/2,-z+1/2
-x+1/2,y+1/2,-z+1/2
-y+1/2,-x+1/2,-z+1/2
-x+1/2,-y+1/2,-z+1/2
y+1/2,-x+1/2,-z+1/2
x+1/2,y+1/2,-z+1/2
-y+1/2,x+1/2,-z+1/2
-x+1/2,y+1/2,z+1/2
-y+1/2,-x+1/2,z+1/2
x+1/2,-y+1/2,z+1/2
y+1/2,x+1/2,z+1/2

loop_
_atom_site_label
_atom_site_type_symbol
_atom_site_fract_x
_atom_site_fract_y
_atom_site_fract_z
_atom_site_occupancy
_atom_site_U_iso_or_equiv
O3 O-2 0.206 0.065 0 1 0.0
V1 V+5 0.147 0 0 0.5 0.0
O1 O-2 0.085 0.085 0 1 0.0
O4 O-2 0.352 0.061 0 1 0.0
W2 W+6 0.405 0 0 0.25 0.0
W1 W+6 0.127 0 0 0.5 0.0
V3 V+5 0.264 0.144 0 0.625 0.0
W3 W+6 0.279 0.129 0 0.25 0.0
O5 O-2 0.141 0 0.5 1 0.0
O6 O-2 0.429 0 0.5 1 0.0
O7 O-2 0.27 0.14 0.5 1 0.0
V2 V+5 0.402 0 0 0.75 0.0
O2 O-2 0.21 0.21 0 1 0.0
